data_7121634
loop_
_publ_author_name
'Ivanova, Lena V.'
'Navale, Tushar S.'
'Wang, Denan'
'Lindeman, Sergey'
'Ivanov, Maxim V.'
'Rathore, Rajendra'

_publ_section_title
;
 Towards the rational design of novel charge-transfer materials: biaryls
 with a dihedral angle-independent hole delocalization mechanism.
;
_journal_issue 46
_journal_name_full 'Chemical communications (Cambridge, England)'
_journal_page_first 5851
_journal_page_last 5854
_journal_paper_doi 10.1039/c8cc02595a
_journal_volume 54
_journal_year 2018
_chemical_formula_sum 'C20 H24 O4'
_chemical_formula_weight 328.39
_space_group_IT_number 15
_space_group_name_Hall '-C 2yc'
_space_group_name_H-M_alt 'C 1 2/c 1'
_symmetry_cell_setting monoclinic
_symmetry_space_group_name_Hall '-C 2yc'
_symmetry_space_group_name_H-M 'C 1 2/c 1'
_atom_sites_solution_hydrogens geom
_atom_sites_solution_primary direct
_atom_sites_solution_secondary difmap
_audit_creation_method SHELXL-97
_audit_update_record
;
2018-03-16 deposited with the CCDC.
2018-05-09 downloaded from the CCDC.
;
_cell_angle_alpha 90.00
_cell_angle_beta 102.1850(10)
_cell_angle_gamma 90.00
_cell_formula_units_Z 8
_cell_length_a 40.9654(10)
_cell_length_b 8.6677(2)
_cell_length_c 9.9042(2)
_cell_measurement_reflns_used 7600
_cell_measurement_temperature 100(2)
_cell_measurement_theta_max 67
_cell_measurement_theta_min 2
_cell_volume 3437.51(14)
_computing_cell_refinement 'SAINT v7.23A (Bruker, 2005)'
_computing_data_collection 'APEX2 v2.1-4 (Bruker, 2007)'
_computing_data_reduction 'SADABS-2004/1 (Bruker, 2005)'
_computing_molecular_graphics 'XP v5.1 (Bruker, 1998)'
_computing_publication_material 'XCIF v6.12 (Bruker, 2001)'
_computing_structure_refinement 'SHELXL-97 v.97-2 (Sheldrick, 1993-1997)'
_computing_structure_solution 'XS/SHELXTL v6.12 (Bruker, 2001)'
_diffrn_ambient_temperature 100(2)
_diffrn_measured_fraction_theta_full 0.960
_diffrn_measured_fraction_theta_max 0.960
_diffrn_measurement_device_type 'Bruker APEX2 CCD detector'
_diffrn_measurement_method '\w scans'
_diffrn_radiation_monochromator graphite
_diffrn_radiation_source 'fine-focus sealed tube'
_diffrn_radiation_type CuK\a
_diffrn_radiation_wavelength 1.54178
_diffrn_reflns_av_R_equivalents 0.0217
_diffrn_reflns_av_sigmaI/netI 0.0142
_diffrn_reflns_limit_h_max 46
_diffrn_reflns_limit_h_min -47
_diffrn_reflns_limit_k_max 10
_diffrn_reflns_limit_k_min 0
_diffrn_reflns_limit_l_max 11
_diffrn_reflns_limit_l_min 0
_diffrn_reflns_number 14341
_diffrn_reflns_theta_full 67.18
_diffrn_reflns_theta_max 67.18
_diffrn_reflns_theta_min 2.21
_exptl_absorpt_coefficient_mu 0.705
_exptl_absorpt_correction_T_max 0.8895
_exptl_absorpt_correction_T_min 0.6978
_exptl_absorpt_correction_type multi-scan
_exptl_absorpt_process_details
;
 SADABS. Program for empirical absorption correction of
 area-detector data. University of Goetingen. Germany. 
 Sheldrick, G. M. 1996
;
_exptl_crystal_colour colorless
_exptl_crystal_density_diffrn 1.269
_exptl_crystal_density_method 'not measured'
_exptl_crystal_description block
_exptl_crystal_F_000 1408
_exptl_crystal_size_max 0.55
_exptl_crystal_size_mid 0.30
_exptl_crystal_size_min 0.17
_refine_diff_density_max 0.188
_refine_diff_density_min -0.141
_refine_diff_density_rms 0.033
_refine_ls_extinction_coef 0.00035(6)
_refine_ls_extinction_expression Fc^*^=kFc[1+0.001xFc^2^\l^3^/sin(2\q)]^-1/4^
_refine_ls_extinction_method SHELXL
_refine_ls_goodness_of_fit_ref 1.018
_refine_ls_hydrogen_treatment constr
_refine_ls_matrix_type full
_refine_ls_number_parameters 222
_refine_ls_number_reflns 2948
_refine_ls_number_restraints 0
_refine_ls_restrained_S_all 1.018
_refine_ls_R_factor_all 0.0337
_refine_ls_R_factor_gt 0.0305
_refine_ls_shift/su_max 0.002
_refine_ls_shift/su_mean 0.000
_refine_ls_structure_factor_coef Fsqd
_refine_ls_weighting_details 'calc w=1/[\s^2^(Fo^2^)+(0.0522P)^2^+1.6611P] where P=(Fo^2^+2Fc^2^)/3'
_refine_ls_weighting_scheme calc
_refine_ls_wR_factor_gt 0.0837
_refine_ls_wR_factor_ref 0.0861
_reflns_number_gt 2654
_reflns_number_total 2948
_reflns_threshold_expression >2sigma(I)
_cod_data_source_file c8cc02595a3.cif
_cod_data_source_block raj0z
_cod_depositor_comments 'Adding full bibliography for 7121633--7121638.cif.'
_cod_original_cell_volume 3437.51(13)
_cod_original_sg_symbol_H-M 'C 2/c'
_cod_database_code 7121634

loop_
_symmetry_equiv_pos_as_xyz
'x, y, z'
'-x, y, -z+1/2'
'x+1/2, y+1/2, z'
'-x+1/2, y+1/2, -z+1/2'
'-x, -y, -z'
'x, -y, z-1/2'
'-x+1/2, -y+1/2, -z'
'x+1/2, -y+1/2, z-1/2'

loop_
_atom_site_label
_atom_site_type_symbol
_atom_site_fract_x
_atom_site_fract_y
_atom_site_fract_z
_atom_site_U_iso_or_equiv
_atom_site_adp_type
_atom_site_occupancy
_atom_site_symmetry_multiplicity
_atom_site_calc_flag
_atom_site_refinement_flags
O1 O 0.139627(18) 0.12438(9) 0.82762(7) 0.01982(19) Uani 1 1 d .
O2 O 0.217697(18) 0.21645(10) 1.35013(8) 0.0241(2) Uani 1 1 d .
O3 O 0.111459(18) 0.41121(8) 0.86544(7) 0.01989(19) Uani 1 1 d .
O4 O 0.032532(18) 0.11498(10) 1.17459(8) 0.0243(2) Uani 1 1 d .
C10 C 0.12357(3) 0.23097(14) 0.59729(11) 0.0234(3) Uani 1 1 d .
H10A H 0.1174 0.1301 0.5523 0.028 Uiso 1 1 calc R
H10B H 0.1317 0.2973 0.5301 0.028 Uiso 1 1 calc R
C11 C 0.14315(3) 0.19819(12) 1.06278(11) 0.0177(2) Uani 1 1 d .
C12 C 0.15882(3) 0.14823(12) 0.95857(11) 0.0185(2) Uani 1 1 d .
C13 C 0.19304(3) 0.11890(13) 0.98794(11) 0.0212(3) Uani 1 1 d .
H13 H 0.2032 0.0828 0.9162 0.025 Uiso 1 1 calc R
C14 C 0.21263(3) 0.14101(13) 1.11898(12) 0.0219(3) Uani 1 1 d .
C15 C 0.19688(3) 0.19330(13) 1.22314(11) 0.0197(2) Uani 1 1 d .
C16 C 0.16268(3) 0.21849(12) 1.19588(11) 0.0186(2) Uani 1 1 d .
H16 H 0.1523 0.2500 1.2686 0.022 Uiso 1 1 calc R
C17 C 0.15190(3) 0.20594(14) 0.72147(11) 0.0228(3) Uani 1 1 d .
H17A H 0.1699 0.1455 0.6937 0.027 Uiso 1 1 calc R
H17B H 0.1613 0.3067 0.7575 0.027 Uiso 1 1 calc R
C18 C 0.24968(3) 0.10946(16) 1.14993(13) 0.0294(3) Uani 1 1 d .
H18A H 0.2567 0.0829 1.0642 0.044 Uiso 1 1 calc R
H18B H 0.2547 0.0234 1.2152 0.044 Uiso 1 1 calc R
H18C H 0.2617 0.2017 1.1906 0.044 Uiso 1 1 calc R
C19 C 0.20298(3) 0.27920(15) 1.45650(11) 0.0268(3) Uani 1 1 d .
H19A H 0.1924 0.3781 1.4258 0.040 Uiso 1 1 calc R
H19B H 0.2203 0.2952 1.5400 0.040 Uiso 1 1 calc R
H19C H 0.1862 0.2074 1.4767 0.040 Uiso 1 1 calc R
C20 C 0.09220(3) 0.30493(13) 0.63035(11) 0.0216(3) Uani 1 1 d .
H20A H 0.0770 0.3336 0.5424 0.026 Uiso 1 1 calc R
H20B H 0.0806 0.2270 0.6763 0.026 Uiso 1 1 calc R
C21 C 0.10654(3) 0.22753(12) 1.03666(11) 0.0173(2) Uani 1 1 d .
C22 C 0.09097(3) 0.32935(12) 0.93350(11) 0.0181(2) Uani 1 1 d .
C23 C 0.05656(3) 0.35188(13) 0.91104(11) 0.0195(2) Uani 1 1 d .
H23 H 0.0462 0.4199 0.8396 0.023 Uiso 1 1 calc R
C24 C 0.03702(3) 0.27775(13) 0.99012(11) 0.0199(2) Uani 1 1 d .
C25 C 0.05300(3) 0.18223(12) 1.09795(11) 0.0191(2) Uani 1 1 d .
C26 C 0.08726(3) 0.15720(12) 1.12047(11) 0.0178(2) Uani 1 1 d .
H26 H 0.0977 0.0915 1.1937 0.021 Uiso 1 1 calc R
C27 C 0.09861(3) 0.44723(13) 0.72186(11) 0.0226(3) Uani 1 1 d .
H27A H 0.1148 0.5147 0.6887 0.027 Uiso 1 1 calc R
H27B H 0.0775 0.5054 0.7133 0.027 Uiso 1 1 calc R
C28 C -0.00036(3) 0.29587(14) 0.96171(12) 0.0264(3) Uani 1 1 d .
H28A H -0.0071 0.3785 0.8940 0.040 Uiso 1 1 calc R
H28B H -0.0073 0.3220 1.0477 0.040 Uiso 1 1 calc R
H28C H -0.0110 0.1989 0.9250 0.040 Uiso 1 1 calc R
C29 C 0.04790(3) 0.05775(14) 1.30778(11) 0.0232(3) Uani 1 1 d .
H29A H 0.0614 -0.0332 1.2976 0.035 Uiso 1 1 calc R
H29B H 0.0306 0.0293 1.3582 0.035 Uiso 1 1 calc R
H29C H 0.0623 0.1378 1.3591 0.035 Uiso 1 1 calc R

loop_
_atom_site_aniso_label
_atom_site_aniso_U_11
_atom_site_aniso_U_22
_atom_site_aniso_U_33
_atom_site_aniso_U_23
_atom_site_aniso_U_13
_atom_site_aniso_U_12
O1 0.0202(4) 0.0232(4) 0.0156(4) 0.0000(3) 0.0029(3) -0.0012(3)
O2 0.0166(4) 0.0365(5) 0.0180(4) 0.0006(3) 0.0009(3) 0.0003(3)
O3 0.0213(4) 0.0197(4) 0.0178(4) 0.0020(3) 0.0021(3) -0.0022(3)
O4 0.0166(4) 0.0338(5) 0.0219(4) 0.0049(3) 0.0029(3) -0.0017(3)
C10 0.0260(6) 0.0256(6) 0.0185(6) 0.0018(5) 0.0045(5) -0.0009(5)
C11 0.0183(5) 0.0150(5) 0.0194(5) 0.0021(4) 0.0033(4) -0.0011(4)
C12 0.0203(5) 0.0169(5) 0.0177(5) 0.0012(4) 0.0024(4) -0.0013(4)
C13 0.0213(6) 0.0229(6) 0.0207(6) 0.0006(4) 0.0076(5) 0.0013(4)
C14 0.0182(6) 0.0228(6) 0.0247(6) 0.0034(5) 0.0048(4) 0.0009(4)
C15 0.0184(5) 0.0214(6) 0.0179(5) 0.0029(4) 0.0007(4) -0.0011(4)
C16 0.0190(5) 0.0193(5) 0.0180(5) 0.0009(4) 0.0050(4) 0.0000(4)
C17 0.0223(6) 0.0270(6) 0.0198(6) 0.0024(5) 0.0064(5) -0.0006(5)
C18 0.0193(6) 0.0418(7) 0.0269(6) 0.0020(5) 0.0046(5) 0.0049(5)
C19 0.0215(6) 0.0386(7) 0.0192(6) -0.0023(5) 0.0016(5) -0.0002(5)
C20 0.0219(6) 0.0238(6) 0.0178(5) 0.0036(4) 0.0011(4) -0.0008(4)
C21 0.0190(5) 0.0157(5) 0.0163(5) -0.0046(4) 0.0015(4) -0.0001(4)
C22 0.0205(5) 0.0162(5) 0.0175(5) -0.0034(4) 0.0037(4) -0.0015(4)
C23 0.0213(6) 0.0183(5) 0.0166(5) -0.0008(4) -0.0014(4) 0.0026(4)
C24 0.0181(5) 0.0211(5) 0.0192(5) -0.0048(4) 0.0008(4) 0.0006(4)
C25 0.0190(5) 0.0198(5) 0.0185(5) -0.0030(4) 0.0038(4) -0.0027(4)
C26 0.0186(5) 0.0174(5) 0.0159(5) -0.0010(4) 0.0004(4) 0.0009(4)
C27 0.0266(6) 0.0216(6) 0.0191(6) 0.0048(4) 0.0034(5) 0.0005(5)
C28 0.0195(6) 0.0311(6) 0.0271(6) 0.0015(5) 0.0015(5) 0.0029(5)
C29 0.0235(6) 0.0256(6) 0.0212(6) 0.0037(5) 0.0061(5) 0.0022(5)

loop_
_atom_type_symbol
_atom_type_description
_atom_type_scat_dispersion_real
_atom_type_scat_dispersion_imag
_atom_type_scat_source
C C 0.0181 0.0091 'International Tables Vol C Tables 4.2.6.8 and 6.1.1.4'
H H 0.0000 0.0000 'International Tables Vol C Tables 4.2.6.8 and 6.1.1.4'
O O 0.0492 0.0322 'International Tables Vol C Tables 4.2.6.8 and 6.1.1.4'

loop_
_geom_angle_atom_site_label_1
_geom_angle_atom_site_label_2
_geom_angle_atom_site_label_3
_geom_angle
C12 O1 C17 113.18(8)
C15 O2 C19 116.93(8)
C22 O3 C27 117.41(8)
C25 O4 C29 117.19(8)
C17 C10 C20 114.77(9)
C17 C10 H10A 108.6
C20 C10 H10A 108.6
C17 C10 H10B 108.6
C20 C10 H10B 108.6
H10A C10 H10B 107.6
C12 C11 C16 118.34(10)
C12 C11 C21 121.91(9)
C16 C11 C21 119.75(9)
O1 C12 C13 121.08(9)
O1 C12 C11 118.76(9)
C13 C12 C11 120.14(10)
C14 C13 C12 121.85(10)
C14 C13 H13 119.1
C12 C13 H13 119.1
C13 C14 C15 117.86(10)
C13 C14 C18 121.57(10)
C15 C14 C18 120.57(10)
O2 C15 C16 124.07(10)
O2 C15 C14 115.23(9)
C16 C15 C14 120.70(10)
C15 C16 C11 121.07(10)
C15 C16 H16 119.5
C11 C16 H16 119.5
O1 C17 C10 109.64(9)
O1 C17 H17A 109.7
C10 C17 H17A 109.7
O1 C17 H17B 109.7
C10 C17 H17B 109.7
H17A C17 H17B 108.2
C14 C18 H18A 109.5
C14 C18 H18B 109.5
H18A C18 H18B 109.5
C14 C18 H18C 109.5
H18A C18 H18C 109.5
H18B C18 H18C 109.5
O2 C19 H19A 109.5
O2 C19 H19B 109.5
H19A C19 H19B 109.5
O2 C19 H19C 109.5
H19A C19 H19C 109.5
H19B C19 H19C 109.5
C27 C20 C10 114.82(9)
C27 C20 H20A 108.6
C10 C20 H20A 108.6
C27 C20 H20B 108.6
C10 C20 H20B 108.6
H20A C20 H20B 107.5
C22 C21 C26 118.73(10)
C22 C21 C11 121.48(10)
C26 C21 C11 119.74(9)
O3 C22 C23 123.33(9)
O3 C22 C21 116.83(9)
C23 C22 C21 119.68(10)
C24 C23 C22 121.92(10)
C24 C23 H23 119.0
C22 C23 H23 119.0
C23 C24 C25 118.10(10)
C23 C24 C28 122.03(10)
C25 C24 C28 119.86(10)
O4 C25 C26 123.93(10)
O4 C25 C24 115.50(9)
C26 C25 C24 120.55(10)
C25 C26 C21 120.88(10)
C25 C26 H26 119.6
C21 C26 H26 119.6
O3 C27 C20 113.16(9)
O3 C27 H27A 108.9
C20 C27 H27A 108.9
O3 C27 H27B 108.9
C20 C27 H27B 108.9
H27A C27 H27B 107.8
C24 C28 H28A 109.5
C24 C28 H28B 109.5
H28A C28 H28B 109.5
C24 C28 H28C 109.5
H28A C28 H28C 109.5
H28B C28 H28C 109.5
O4 C29 H29A 109.5
O4 C29 H29B 109.5
H29A C29 H29B 109.5
O4 C29 H29C 109.5
H29A C29 H29C 109.5
H29B C29 H29C 109.5

loop_
_geom_bond_atom_site_label_1
_geom_bond_atom_site_label_2
_geom_bond_distance
O1 C12 1.3829(13)
O1 C17 1.4425(13)
O2 C15 1.3773(13)
O2 C19 1.4273(14)
O3 C22 1.3788(13)
O3 C27 1.4424(13)
O4 C25 1.3741(13)
O4 C29 1.4255(13)
C10 C17 1.5179(15)
C10 C20 1.5320(16)
C10 H10A 0.9900
C10 H10B 0.9900
C11 C12 1.3945(15)
C11 C16 1.4013(15)
C11 C21 1.4889(15)
C12 C13 1.3938(15)
C13 C14 1.3876(16)
C13 H13 0.9500
C14 C15 1.4027(16)
C14 C18 1.5085(15)
C15 C16 1.3870(15)
C16 H16 0.9500
C17 H17A 0.9900
C17 H17B 0.9900
C18 H18A 0.9800
C18 H18B 0.9800
C18 H18C 0.9800
C19 H19A 0.9800
C19 H19B 0.9800
C19 H19C 0.9800
C20 C27 1.5202(16)
C20 H20A 0.9900
C20 H20B 0.9900
C21 C22 1.3980(15)
C21 C26 1.4004(15)
C22 C23 1.3938(15)
C23 C24 1.3899(16)
C23 H23 0.9500
C24 C25 1.3998(16)
C24 C28 1.5056(15)
C25 C26 1.3907(15)
C26 H26 0.9500
C27 H27A 0.9900
C27 H27B 0.9900
C28 H28A 0.9800
C28 H28B 0.9800
C28 H28C 0.9800
C29 H29A 0.9800
C29 H29B 0.9800
C29 H29C 0.9800

loop_
_geom_torsion_atom_site_label_1
_geom_torsion_atom_site_label_2
_geom_torsion_atom_site_label_3
_geom_torsion_atom_site_label_4
_geom_torsion
C17 O1 C12 C13 -54.99(13)
C17 O1 C12 C11 126.88(10)
C16 C11 C12 O1 178.51(9)
C21 C11 C12 O1 -0.48(15)
C16 C11 C12 C13 0.36(15)
C21 C11 C12 C13 -178.63(10)
O1 C12 C13 C14 -179.48(10)
C11 C12 C13 C14 -1.38(17)
C12 C13 C14 C15 0.49(17)
C12 C13 C14 C18 -179.82(10)
C19 O2 C15 C16 -3.96(15)
C19 O2 C15 C14 176.03(10)
C13 C14 C15 O2 -178.58(10)
C18 C14 C15 O2 1.72(15)
C13 C14 C15 C16 1.41(16)
C18 C14 C15 C16 -178.28(10)
O2 C15 C16 C11 177.54(10)
C14 C15 C16 C11 -2.45(16)
C12 C11 C16 C15 1.53(16)
C21 C11 C16 C15 -179.46(10)
C12 O1 C17 C10 -156.23(9)
C20 C10 C17 O1 51.82(13)
C17 C10 C20 C27 48.21(13)
C12 C11 C21 C22 -55.44(15)
C16 C11 C21 C22 125.59(11)
C12 C11 C21 C26 127.30(11)
C16 C11 C21 C26 -51.67(14)
C27 O3 C22 C23 -37.71(14)
C27 O3 C22 C21 147.02(9)
C26 C21 C22 O3 171.80(9)
C11 C21 C22 O3 -5.48(14)
C26 C21 C22 C23 -3.65(15)
C11 C21 C22 C23 179.07(9)
O3 C22 C23 C24 -174.01(9)
C21 C22 C23 C24 1.12(16)
C22 C23 C24 C25 2.19(16)
C22 C23 C24 C28 -176.99(10)
C29 O4 C25 C26 20.49(15)
C29 O4 C25 C24 -161.02(9)
C23 C24 C25 O4 178.50(9)
C28 C24 C25 O4 -2.30(15)
C23 C24 C25 C26 -2.95(16)
C28 C24 C25 C26 176.25(10)
O4 C25 C26 C21 178.84(9)
C24 C25 C26 C21 0.42(16)
C22 C21 C26 C25 2.91(15)
C11 C21 C26 C25 -179.76(10)
C22 O3 C27 C20 -64.34(12)
C10 C20 C27 O3 -76.64(12)
